data_1557993
loop_
_publ_author_name
'Deolka, Shubham'
'Rivada-Wheelaghan, Orestes'
'Aristiz\'abal, Sandra L.'
'Fayzullin, Robert R.'
'Pal, Shrinwantu'
'Nozaki, Kyoko'
'Khaskin, Eugene'
'Khusnutdinova, Julia R.'

_publ_section_title
;
 Metal--metal cooperative bond activation by heterobimetallic alkyl, aryl,
 and acetylide PtII/CuI complexes
;
_journal_issue 21
_journal_name_full 'Chemical Science'
_journal_page_first 5494
_journal_page_last 5502
_journal_paper_doi 10.1039/D0SC00646G
_journal_volume 11
_journal_year 2020
_chemical_formula_moiety 'C26 H39 Cu N4 O P Pt 1+, C32 H12 B F24 1-'
_chemical_formula_sum 'C58 H51 B Cu F24 N4 O P Pt'
_chemical_formula_weight 1576.43
_space_group_crystal_system monoclinic
_space_group_IT_number 14
_space_group_name_Hall '-P 2ybc'
_space_group_name_H-M_alt 'P 1 21/c 1'
_atom_sites_solution_hydrogens mixed
_audit_creation_method SHELXL-2018/3
_audit_update_record
;
2020-01-02 deposited with the CCDC.	2020-04-30 downloaded from the CCDC.
;
_cell_angle_alpha 90
_cell_angle_beta 103.6804(13)
_cell_angle_gamma 90
_cell_formula_units_Z 4
_cell_length_a 14.66021(18)
_cell_length_b 16.24537(17)
_cell_length_c 26.9484(4)
_cell_measurement_reflns_used 143130
_cell_measurement_temperature 93(2)
_cell_measurement_theta_max 32.3650
_cell_measurement_theta_min 2.0280
_cell_volume 6235.97(14)
_computing_cell_refinement 'CrysAlisPro 1.171.39.46 (Rigaku OD, 2018)'
_computing_data_collection 'CrysAlisPro 1.171.39.46 (Rigaku OD, 2018)'
_computing_data_reduction 'CrysAlisPro 1.171.39.46 (Rigaku OD, 2018)'
_computing_molecular_graphics
;
WinGX (Farrugia, 2012); Olex2 (Dolomanov et al., 2009);
ORTEP-3 (Farrugia, 2012); PLATON (Spek, 2009)
;
_computing_publication_material 'enCIFer (Allen, 2004)'
_computing_structure_refinement 'SHELXL-2018/3 (Sheldrick, 2015)'
_computing_structure_solution 'SHELXT-2018/2 (Sheldrick, 2015)'
_diffrn_ambient_temperature 93(2)
_diffrn_measured_fraction_theta_full 0.999
_diffrn_measured_fraction_theta_max 0.994
_diffrn_measurement_device_type 'XtaLAB Pro: Kappa dual offset/far'
_diffrn_measurement_method '\w scans'
_diffrn_radiation_probe x-ray
_diffrn_radiation_type MoK\a
_diffrn_radiation_wavelength 0.71073
_diffrn_reflns_av_R_equivalents 0.0668
_diffrn_reflns_av_unetI/netI 0.0272
_diffrn_reflns_Laue_measured_fraction_full 0.999
_diffrn_reflns_Laue_measured_fraction_max 0.994
_diffrn_reflns_limit_h_max 21
_diffrn_reflns_limit_h_min -21
_diffrn_reflns_limit_k_max 23
_diffrn_reflns_limit_k_min -23
_diffrn_reflns_limit_l_max 39
_diffrn_reflns_limit_l_min -39
_diffrn_reflns_number 279547
_diffrn_reflns_point_group_measured_fraction_full 0.999
_diffrn_reflns_point_group_measured_fraction_max 0.994
_diffrn_reflns_theta_full 25.242
_diffrn_reflns_theta_max 31.500
_diffrn_reflns_theta_min 1.922
_diffrn_source 'microfocus sealed X-ray tube'
_exptl_absorpt_coefficient_mu 2.722
_exptl_absorpt_correction_T_max 1.000
_exptl_absorpt_correction_T_min 0.392
_exptl_absorpt_correction_type gaussian
_exptl_absorpt_process_details
;
CrysAlisPro 1.171.39.46 (Rigaku Oxford Diffraction, 2018).
Numerical absorption correction based on gaussian integration over
a multifaceted crystal model. Empirical absorption correction using
spherical harmonics, frame scaling and detector area scaling,
implemented in SCALE3 ABSPACK scaling algorithm.
;
_exptl_crystal_colour yellow
_exptl_crystal_density_diffrn 1.679
_exptl_crystal_description plate
_exptl_crystal_F_000 3112
_exptl_crystal_recrystallization_method 'slow evaporation of a pentane solution at -30\%C'
_exptl_crystal_size_max 0.239
_exptl_crystal_size_mid 0.042
_exptl_crystal_size_min 0.021
_refine_diff_density_max 4.685
_refine_diff_density_min -1.242
_refine_diff_density_rms 0.108
_refine_ls_extinction_method none
_refine_ls_goodness_of_fit_ref 1.029
_refine_ls_hydrogen_treatment mixed
_refine_ls_matrix_type full
_refine_ls_number_parameters 924
_refine_ls_number_reflns 20630
_refine_ls_number_restraints 240
_refine_ls_restrained_S_all 1.046
_refine_ls_R_factor_all 0.0418
_refine_ls_R_factor_gt 0.0321
_refine_ls_shift/su_max 0.002
_refine_ls_shift/su_mean 0.000
_refine_ls_structure_factor_coef Fsqd
_refine_ls_weighting_details 'w=1/[\s^2^(Fo^2^)+(0.0445P)^2^+8.1533P] where P=(Fo^2^+2Fc^2^)/3'
_refine_ls_weighting_scheme calc
_refine_ls_wR_factor_gt 0.0819
_refine_ls_wR_factor_ref 0.0874
_reflns_Friedel_coverage 0.000
_reflns_number_gt 17554
_reflns_number_total 20630
_reflns_threshold_expression 'I > 2\s(I)'
_cod_data_source_file d0sc00646g3.cif
_cod_data_source_block jk581
_cod_depositor_comments
;Adding full bibliography for 1557987--1557994.cif.

 Adding full bibliography for 1557987--1557994.cif.
;
_cod_original_cell_volume 6235.98(13)
_cod_original_sg_symbol_H-M 'P 21/c'
_cod_database_code 1557993
_shelx_shelxl_version_number 2018/3
_shelx_space_group_comment
;
The symmetry employed for this shelxl refinement is uniquely defined
by the following loop, which should always be used as a source of
symmetry information in preference to the above space-group names.
They are only intended as comments.
;
_shelx_estimated_absorpt_t_min 0.562
_shelx_estimated_absorpt_t_max 0.945

loop_
_space_group_symop_operation_xyz
'x, y, z'
'-x, y+1/2, -z+1/2'
'-x, -y, -z'
'x, -y-1/2, z-1/2'

loop_
_atom_site_label
_atom_site_type_symbol
_atom_site_fract_x
_atom_site_fract_y
_atom_site_fract_z
_atom_site_U_iso_or_equiv
_atom_site_adp_type
_atom_site_occupancy
_atom_site_site_symmetry_order
_atom_site_calc_flag
_atom_site_refinement_flags_posn
_atom_site_refinement_flags_adp
_atom_site_refinement_flags_occupancy
_atom_site_disorder_assembly
_atom_site_disorder_group
Pt1 Pt 0.44884(2) 0.47855(2) 0.30481(2) 0.02121(3) Uani 1 1 d . . . . .
Cu1 Cu 0.32583(2) 0.38278(2) 0.33181(2) 0.02443(6) Uani 1 1 d . . . . .
P1 P 0.55211(4) 0.47827(4) 0.25650(2) 0.02334(11) Uani 1 1 d . . . . .
O1 O 0.64091(12) 0.42163(11) 0.29216(7) 0.0262(3) Uani 1 1 d . . . . .
N11 N 0.43244(14) 0.31772(12) 0.38048(7) 0.0240(4) Uani 1 1 d . . . . .
N12 N 0.53980(13) 0.37735(12) 0.34033(7) 0.0217(3) Uani 1 1 d . . . . .
N2 N 0.24432(15) 0.29998(13) 0.37676(8) 0.0281(4) Uani 1 1 d . . . . .
N3 N 0.23486(14) 0.33366(13) 0.27469(8) 0.0262(4) Uani 1 1 d . . . . .
C1 C 0.37681(18) 0.49993(17) 0.36506(11) 0.0285(5) Uani 1 1 d D . . . .
H1A H 0.3166(15) 0.4735(18) 0.3665(13) 0.038(10) Uiso 1 1 d D . . . .
H1B H 0.360(2) 0.5580(12) 0.3609(17) 0.085(16) Uiso 1 1 d D . . . .
H1C H 0.420(2) 0.492(2) 0.3971(9) 0.043(10) Uiso 1 1 d D . . . .
C2 C 0.3648(2) 0.57137(18) 0.26812(12) 0.0374(6) Uani 1 1 d . . . . .
H2A H 0.300822 0.563816 0.272497 0.056 Uiso 1 1 calc R U . . .
H2B H 0.363983 0.570239 0.231664 0.056 Uiso 1 1 calc R U . . .
H2C H 0.389310 0.624480 0.282653 0.056 Uiso 1 1 calc R U . . .
C11 C 0.31223(19) 0.27137(19) 0.42227(10) 0.0342(5) Uani 1 1 d . . . . .
H11A H 0.292444 0.216812 0.432305 0.041 Uiso 1 1 calc R U . . .
H11B H 0.312951 0.310086 0.450730 0.041 Uiso 1 1 calc R U . . .
C12 C 0.41063(18) 0.26470(16) 0.41355(9) 0.0281(5) Uani 1 1 d . . . . .
C13 C 0.4759(2) 0.20763(17) 0.44081(10) 0.0329(5) Uani 1 1 d . . . . .
H13 H 0.458081 0.169981 0.463794 0.040 Uiso 1 1 calc R U . . .
C14 C 0.5654(2) 0.20708(17) 0.43375(10) 0.0321(5) Uani 1 1 d . . . . .
H14 H 0.610161 0.168698 0.451669 0.039 Uiso 1 1 calc R U . . .
C15 C 0.59066(18) 0.26352(15) 0.39991(9) 0.0274(5) Uani 1 1 d . . . . .
C16 C 0.68082(19) 0.26713(17) 0.38911(10) 0.0322(5) Uani 1 1 d . . . . .
H16 H 0.729728 0.232117 0.406760 0.039 Uiso 1 1 calc R U . . .
C17 C 0.69690(18) 0.32065(17) 0.35355(10) 0.0302(5) Uani 1 1 d . . . . .
H17 H 0.756302 0.322655 0.345212 0.036 Uiso 1 1 calc R U . . .
C18 C 0.62280(16) 0.37371(15) 0.32902(9) 0.0243(4) Uani 1 1 d . . . . .
C19 C 0.52126(16) 0.31940(14) 0.37427(8) 0.0225(4) Uani 1 1 d . . . . .
C21 C 0.1601(2) 0.3355(2) 0.38910(12) 0.0415(6) Uani 1 1 d . . . . .
H21A H 0.178301 0.382067 0.412454 0.062 Uiso 1 1 calc R U . . .
H21B H 0.129050 0.293534 0.405425 0.062 Uiso 1 1 calc R U . . .
H21C H 0.116967 0.354502 0.357665 0.062 Uiso 1 1 calc R U . . .
C31 C 0.21852(19) 0.23406(16) 0.33867(11) 0.0318(5) Uani 1 1 d . . . . .
H31A H 0.167322 0.200656 0.346638 0.038 Uiso 1 1 calc R U . . .
H31B H 0.273263 0.197543 0.340451 0.038 Uiso 1 1 calc R U . . .
C32 C 0.18680(17) 0.26846(15) 0.28525(10) 0.0269(5) Uani 1 1 d . . . . .
C33 C 0.11601(17) 0.23191(16) 0.24827(11) 0.0322(5) Uani 1 1 d . . . . .
H33 H 0.081317 0.186900 0.256848 0.039 Uiso 1 1 calc R U . . .
C34 C 0.09678(18) 0.26175(18) 0.19901(11) 0.0358(6) Uani 1 1 d . . . . .
H34 H 0.050492 0.236004 0.172976 0.043 Uiso 1 1 calc R U . . .
C35 C 0.14540(19) 0.32948(19) 0.18779(11) 0.0353(6) Uani 1 1 d . . . . .
H35 H 0.132158 0.351805 0.154265 0.042 Uiso 1 1 calc R U . . .
C36 C 0.21380(18) 0.36395(17) 0.22653(10) 0.0314(5) Uani 1 1 d . . . . .
H36 H 0.247232 0.410630 0.219063 0.038 Uiso 1 1 calc R U . . .
C41 C 0.5265(2) 0.41827(18) 0.19590(10) 0.0335(5) Uani 1 1 d . . . . .
C42 C 0.5012(2) 0.33123(19) 0.21107(12) 0.0426(7) Uani 1 1 d . . . . .
H42A H 0.557548 0.304293 0.231388 0.064 Uiso 1 1 calc R U . . .
H42B H 0.475981 0.298839 0.180188 0.064 Uiso 1 1 calc R U . . .
H42C H 0.453854 0.335211 0.231276 0.064 Uiso 1 1 calc R U . . .
C43 C 0.6076(3) 0.4124(2) 0.16908(12) 0.0469(7) Uani 1 1 d . . . . .
H43A H 0.619568 0.466764 0.156217 0.070 Uiso 1 1 calc R U . . .
H43B H 0.590962 0.373617 0.140498 0.070 Uiso 1 1 calc R U . . .
H43C H 0.664248 0.392943 0.193405 0.070 Uiso 1 1 calc R U . . .
C44 C 0.4390(2) 0.4558(2) 0.16033(12) 0.0448(7) Uani 1 1 d . . . . .
H44A H 0.388214 0.458963 0.178231 0.067 Uiso 1 1 calc R U . . .
H44B H 0.419263 0.421275 0.129871 0.067 Uiso 1 1 calc R U . . .
H44C H 0.453752 0.511265 0.150161 0.067 Uiso 1 1 calc R U . . .
C51 C 0.62102(19) 0.57396(16) 0.25398(10) 0.0308(5) Uani 1 1 d . . . . .
C52 C 0.7186(2) 0.55795(19) 0.24434(13) 0.0394(6) Uani 1 1 d . . . . .
H52A H 0.750809 0.515697 0.268064 0.059 Uiso 1 1 calc R U . . .
H52B H 0.755270 0.608957 0.249656 0.059 Uiso 1 1 calc R U . . .
H52C H 0.711880 0.538961 0.209144 0.059 Uiso 1 1 calc R U . . .
C53 C 0.6338(2) 0.61337(18) 0.30721(12) 0.0395(6) Uani 1 1 d . . . . .
H53A H 0.572169 0.626046 0.313477 0.059 Uiso 1 1 calc R U . . .
H53B H 0.670370 0.664206 0.308702 0.059 Uiso 1 1 calc R U . . .
H53C H 0.667111 0.574909 0.333300 0.059 Uiso 1 1 calc R U . . .
C54 C 0.5654(2) 0.6331(2) 0.21365(13) 0.0434(7) Uani 1 1 d . . . . .
H54A H 0.561980 0.610650 0.179505 0.065 Uiso 1 1 calc R U . . .
H54B H 0.596920 0.686711 0.216911 0.065 Uiso 1 1 calc R U . . .
H54C H 0.501836 0.639727 0.218762 0.065 Uiso 1 1 calc R U . . .
B1 B 0.85157(16) 0.23063(15) 0.57059(9) 0.0192(4) Uani 1 1 d . . . . .
C011 C 0.82919(15) 0.15545(13) 0.52879(8) 0.0215(4) Uani 1 1 d . . . . .
C012 C 0.76320(16) 0.09615(14) 0.53405(10) 0.0254(4) Uani 1 1 d . . . . .
H012 H 0.736418 0.098937 0.562841 0.030 Uiso 1 1 calc R U . . .
C013 C 0.73504(19) 0.03295(15) 0.49869(11) 0.0306(5) Uani 1 1 d . . . . .
C014 C 0.7727(2) 0.02547(16) 0.45652(11) 0.0359(6) Uani 1 1 d . . . . .
H014 H 0.754373 -0.018044 0.432696 0.043 Uiso 1 1 calc R U . . .
C015 C 0.8379(2) 0.08328(16) 0.45017(10) 0.0327(5) Uani 1 1 d . . . . .
C016 C 0.86484(18) 0.14787(15) 0.48515(9) 0.0261(4) Uani 1 1 d . . . . .
H016 H 0.908505 0.187571 0.479061 0.031 Uiso 1 1 calc R U . . .
C017 C 0.6615(3) -0.02561(19) 0.50554(17) 0.0498(9) Uani 1 1 d D U . . .
F171 F 0.5735(2) 0.0000(3) 0.47307(19) 0.0550(14) Uani 0.568(8) 1 d D U P A 1
F172 F 0.6434(4) -0.0284(3) 0.54858(16) 0.0527(15) Uani 0.568(8) 1 d D U P A 1
F173 F 0.6693(5) -0.0990(4) 0.4863(4) 0.0499(18) Uani 0.568(8) 1 d D U P A 1
F174 F 0.5914(5) 0.0085(4) 0.5228(5) 0.094(3) Uani 0.432(8) 1 d D U P A 2
F175 F 0.7008(6) -0.0657(5) 0.5579(2) 0.072(2) Uani 0.432(8) 1 d D U P A 2
F176 F 0.6421(9) -0.0891(7) 0.4802(5) 0.076(4) Uani 0.432(8) 1 d D U P A 2
C018 C 0.8819(3) 0.0741(2) 0.40548(12) 0.0470(8) Uani 1 1 d D U . . .
F181 F 0.9283(9) 0.0051(4) 0.4055(4) 0.077(3) Uani 0.513(18) 1 d D U P B 1
F182 F 0.9466(9) 0.1326(6) 0.4019(4) 0.076(3) Uani 0.513(18) 1 d D U P B 1
F183 F 0.8235(6) 0.0791(11) 0.3609(2) 0.093(4) Uani 0.513(18) 1 d D U P B 1
F184 F 0.9569(9) 0.0310(11) 0.4180(4) 0.099(4) Uani 0.487(18) 1 d D U P B 2
F185 F 0.8949(13) 0.1424(5) 0.3874(4) 0.083(3) Uani 0.487(18) 1 d D U P B 2
F186 F 0.8228(8) 0.0315(8) 0.3682(4) 0.087(3) Uani 0.487(18) 1 d D U P B 2
C021 C 0.94906(15) 0.28079(13) 0.57177(8) 0.0204(4) Uani 1 1 d . . . . .
C022 C 1.02924(16) 0.24204(15) 0.56305(9) 0.0249(4) Uani 1 1 d . . . . .
H022 H 1.025948 0.185515 0.553759 0.030 Uiso 1 1 calc R U . . .
C023 C 1.11377(17) 0.28414(16) 0.56762(11) 0.0309(5) Uani 1 1 d . . . . .
C024 C 1.12262(18) 0.36608(17) 0.58184(12) 0.0344(6) Uani 1 1 d . . . . .
H024 H 1.180101 0.394666 0.584488 0.041 Uiso 1 1 calc R U . . .
C025 C 1.04526(17) 0.40521(15) 0.59209(10) 0.0282(5) Uani 1 1 d . . . . .
C026 C 0.96053(16) 0.36374(14) 0.58714(9) 0.0234(4) Uani 1 1 d . . . . .
H026 H 0.908667 0.392366 0.594377 0.028 Uiso 1 1 calc R U . . .
C027 C 1.1962(2) 0.2391(2) 0.55664(15) 0.0453(7) Uani 1 1 d D U . . .
F271 F 1.2798(2) 0.2711(3) 0.5895(2) 0.0693(18) Uani 0.528(7) 1 d D U P C 1
F272 F 1.2077(4) 0.2522(4) 0.51377(18) 0.066(2) Uani 0.528(7) 1 d D U P C 1
F273 F 1.1992(5) 0.1640(4) 0.5709(4) 0.072(3) Uani 0.528(7) 1 d D U P C 1
F274 F 1.2572(4) 0.2820(3) 0.5414(3) 0.072(2) Uani 0.472(7) 1 d D U P C 2
F275 F 1.1654(3) 0.1878(4) 0.5100(2) 0.0647(18) Uani 0.472(7) 1 d D U P C 2
F276 F 1.2318(6) 0.1821(6) 0.5868(3) 0.064(2) Uani 0.472(7) 1 d D U P C 2
C028 C 1.0518(2) 0.49437(18) 0.60722(13) 0.0378(6) Uani 1 1 d . . . . .
F281 F 1.13700(16) 0.51618(13) 0.63244(12) 0.0677(7) Uani 1 1 d . . . . .
F282 F 0.99633(18) 0.51438(13) 0.63767(12) 0.0712(8) Uani 1 1 d . . . . .
F283 F 1.0292(3) 0.54363(14) 0.56779(11) 0.1050(13) Uani 1 1 d . . . . .
C031 C 0.75923(14) 0.29078(13) 0.55415(8) 0.0193(4) Uani 1 1 d . . . . .
C032 C 0.75515(15) 0.35675(13) 0.52003(8) 0.0205(4) Uani 1 1 d . . . . .
H032 H 0.809414 0.370164 0.508175 0.025 Uiso 1 1 calc R U . . .
C033 C 0.67404(16) 0.40295(13) 0.50313(8) 0.0214(4) Uani 1 1 d . . . . .
C034 C 0.59189(15) 0.38381(14) 0.51766(9) 0.0231(4) Uani 1 1 d . . . . .
H034 H 0.536221 0.414962 0.505572 0.028 Uiso 1 1 calc R U . . .
C035 C 0.59371(15) 0.31766(14) 0.55042(9) 0.0222(4) Uani 1 1 d . . . . .
C036 C 0.67597(15) 0.27334(13) 0.56892(9) 0.0214(4) Uani 1 1 d . . . . .
H036 H 0.675590 0.229766 0.592385 0.026 Uiso 1 1 calc R U . . .
C037 C 0.67666(18) 0.47712(14) 0.47026(10) 0.0268(5) Uani 1 1 d . . . . .
F371 F 0.59228(13) 0.49891(13) 0.44269(8) 0.0480(5) Uani 1 1 d . . . . .
F372 F 0.72944(17) 0.46615(11) 0.43676(8) 0.0500(5) Uani 1 1 d . . . . .
F373 F 0.71226(16) 0.54309(10) 0.49789(7) 0.0481(5) Uani 1 1 d . . . . .
C038 C 0.50690(17) 0.29340(16) 0.56692(10) 0.0289(5) Uani 1 1 d . . . . .
F381 F 0.42909(12) 0.32601(13) 0.53672(9) 0.0507(5) Uani 1 1 d . . . . .
F382 F 0.50950(14) 0.31500(13) 0.61456(8) 0.0504(5) Uani 1 1 d . . . . .
F383 F 0.49280(11) 0.21200(10) 0.56501(6) 0.0333(3) Uani 1 1 d . . . . .
C041 C 0.86452(15) 0.19367(13) 0.62862(8) 0.0203(4) Uani 1 1 d . . . . .
C042 C 0.84846(16) 0.24167(14) 0.66888(8) 0.0226(4) Uani 1 1 d . . . . .
H042 H 0.823880 0.295664 0.661898 0.027 Uiso 1 1 calc R U . . .
C043 C 0.86759(17) 0.21237(15) 0.71905(9) 0.0260(4) Uani 1 1 d . . . . .
C044 C 0.90198(17) 0.13342(16) 0.73084(9) 0.0270(5) Uani 1 1 d . . . . .
H044 H 0.913884 0.113185 0.764847 0.032 Uiso 1 1 calc R U . . .
C045 C 0.91833(17) 0.08526(15) 0.69181(9) 0.0257(4) Uani 1 1 d . . . . .
C046 C 0.90053(16) 0.11452(14) 0.64163(9) 0.0234(4) Uani 1 1 d . . . . .
H046 H 0.913172 0.079860 0.615664 0.028 Uiso 1 1 calc R U . . .
C047 C 0.8490(2) 0.26618(18) 0.76046(10) 0.0347(6) Uani 1 1 d . . . . .
F471 F 0.89558(16) 0.24087(14) 0.80713(7) 0.0550(5) Uani 1 1 d . . . . .
F472 F 0.75824(14) 0.26602(12) 0.76207(7) 0.0446(4) Uani 1 1 d . . . . .
F473 F 0.87074(16) 0.34494(12) 0.75458(7) 0.0497(5) Uani 1 1 d . . . . .
C048 C 0.9584(2) 0.00029(18) 0.70293(11) 0.0346(6) Uani 1 1 d . . . . .
F481 F 0.95248(19) -0.02796(12) 0.74817(8) 0.0542(6) Uani 1 1 d . . . . .
F482 F 1.04704(16) -0.00428(16) 0.70037(11) 0.0685(8) Uani 1 1 d . . . . .
F483 F 0.9147(2) -0.05509(12) 0.66909(9) 0.0734(8) Uani 1 1 d . . . . .

loop_
_atom_site_aniso_label
_atom_site_aniso_U_11
_atom_site_aniso_U_22
_atom_site_aniso_U_33
_atom_site_aniso_U_23
_atom_site_aniso_U_13
_atom_site_aniso_U_12
Pt1 0.01896(4) 0.01823(4) 0.02566(5) 0.00044(3) 0.00375(3) 0.00060(3)
Cu1 0.02136(13) 0.02267(13) 0.02752(13) 0.00013(10) 0.00230(10) -0.00339(10)
P1 0.0240(3) 0.0224(3) 0.0234(3) 0.0004(2) 0.0053(2) -0.0011(2)
O1 0.0240(8) 0.0278(8) 0.0273(8) 0.0020(6) 0.0073(6) 0.0032(6)
N11 0.0261(9) 0.0235(9) 0.0220(8) 0.0005(7) 0.0050(7) 0.0001(7)
N12 0.0211(8) 0.0216(8) 0.0212(8) -0.0002(7) 0.0029(7) 0.0028(7)
N2 0.0274(10) 0.0285(10) 0.0291(10) -0.0003(8) 0.0080(8) -0.0007(8)
N3 0.0231(9) 0.0248(9) 0.0289(10) -0.0010(7) 0.0027(7) -0.0011(7)
C1 0.0258(11) 0.0253(11) 0.0347(12) -0.0054(9) 0.0077(10) -0.0007(9)
C2 0.0308(12) 0.0304(13) 0.0480(16) 0.0104(11) 0.0035(11) 0.0084(10)
C11 0.0341(13) 0.0403(14) 0.0306(12) 0.0055(10) 0.0121(10) -0.0019(11)
C12 0.0313(12) 0.0281(11) 0.0245(10) 0.0018(9) 0.0055(9) -0.0006(9)
C13 0.0404(14) 0.0305(12) 0.0269(11) 0.0067(9) 0.0059(10) 0.0007(11)
C14 0.0382(13) 0.0299(12) 0.0258(11) 0.0054(9) 0.0027(10) 0.0064(10)
C15 0.0299(11) 0.0259(11) 0.0237(10) 0.0014(8) 0.0014(9) 0.0068(9)
C16 0.0294(12) 0.0332(13) 0.0311(12) 0.0019(10) 0.0015(10) 0.0122(10)
C17 0.0257(11) 0.0352(13) 0.0293(11) -0.0009(10) 0.0056(9) 0.0088(10)
C18 0.0240(10) 0.0248(10) 0.0231(10) -0.0020(8) 0.0039(8) 0.0019(8)
C19 0.0256(10) 0.0221(10) 0.0183(9) -0.0011(7) 0.0021(8) 0.0025(8)
C21 0.0334(14) 0.0503(17) 0.0442(16) -0.0028(13) 0.0162(12) 0.0040(12)
C31 0.0317(12) 0.0251(11) 0.0381(13) 0.0014(10) 0.0072(10) -0.0051(9)
C32 0.0220(10) 0.0240(10) 0.0341(12) -0.0040(9) 0.0053(9) -0.0008(8)
C33 0.0222(11) 0.0258(11) 0.0457(14) -0.0058(10) 0.0025(10) -0.0027(9)
C34 0.0243(11) 0.0359(14) 0.0420(14) -0.0124(11) -0.0027(10) -0.0002(10)
C35 0.0286(12) 0.0428(15) 0.0309(12) -0.0044(11) -0.0001(10) 0.0006(11)
C36 0.0268(11) 0.0352(13) 0.0300(12) 0.0011(10) 0.0026(9) -0.0029(10)
C41 0.0381(13) 0.0360(14) 0.0256(11) -0.0043(10) 0.0060(10) -0.0038(11)
C42 0.0564(19) 0.0326(14) 0.0378(14) -0.0118(11) 0.0090(13) -0.0124(13)
C43 0.0535(19) 0.0531(19) 0.0378(15) -0.0146(13) 0.0185(14) -0.0068(15)
C44 0.0455(17) 0.0531(18) 0.0289(13) -0.0012(12) -0.0049(12) -0.0031(14)
C51 0.0313(12) 0.0259(11) 0.0370(13) 0.0000(10) 0.0114(10) -0.0048(9)
C52 0.0368(14) 0.0345(14) 0.0516(17) 0.0003(12) 0.0197(13) -0.0067(11)
C53 0.0413(15) 0.0325(13) 0.0470(16) -0.0124(12) 0.0149(13) -0.0115(11)
C54 0.0494(17) 0.0342(14) 0.0496(17) 0.0119(13) 0.0178(14) -0.0006(13)
B1 0.0162(9) 0.0183(10) 0.0229(10) 0.0029(8) 0.0041(8) 0.0018(8)
C011 0.0209(9) 0.0188(9) 0.0236(10) 0.0023(7) 0.0025(8) 0.0044(7)
C012 0.0221(10) 0.0203(10) 0.0334(11) 0.0003(8) 0.0057(9) 0.0030(8)
C013 0.0291(12) 0.0217(11) 0.0386(13) -0.0022(9) 0.0035(10) 0.0007(9)
C014 0.0448(15) 0.0255(12) 0.0342(13) -0.0066(10) 0.0028(11) 0.0055(10)
C015 0.0436(14) 0.0285(12) 0.0247(11) -0.0006(9) 0.0058(10) 0.0078(10)
C016 0.0312(11) 0.0236(10) 0.0225(10) 0.0033(8) 0.0042(9) 0.0055(9)
C017 0.0438(17) 0.0275(14) 0.083(3) -0.0153(14) 0.0243(17) -0.0090(12)
F171 0.0250(16) 0.056(2) 0.080(3) 0.016(2) 0.0052(17) -0.0027(14)
F172 0.071(3) 0.054(3) 0.0378(19) -0.0151(17) 0.023(2) -0.041(3)
F173 0.048(3) 0.0239(18) 0.085(5) -0.018(2) 0.030(3) -0.0108(19)
F174 0.050(4) 0.056(4) 0.180(10) -0.013(5) 0.035(5) -0.016(3)
F175 0.083(5) 0.060(4) 0.071(4) -0.003(3) 0.013(3) -0.045(4)
F176 0.082(8) 0.071(7) 0.063(4) -0.025(4) -0.006(5) -0.047(5)
C018 0.071(2) 0.0435(16) 0.0295(13) -0.0042(12) 0.0167(14) 0.0069(16)
F181 0.134(8) 0.044(3) 0.077(6) 0.008(3) 0.074(5) 0.030(4)
F182 0.111(6) 0.069(4) 0.071(5) -0.023(3) 0.070(5) -0.028(4)
F183 0.083(4) 0.171(10) 0.023(2) 0.007(4) 0.010(2) 0.025(6)
F184 0.088(6) 0.168(10) 0.053(4) 0.021(6) 0.040(4) 0.070(7)
F185 0.155(9) 0.054(3) 0.062(5) 0.010(3) 0.070(6) 0.009(5)
F186 0.116(6) 0.106(7) 0.043(4) -0.042(4) 0.026(4) -0.034(5)
C021 0.0185(9) 0.0214(9) 0.0213(9) 0.0052(7) 0.0049(7) 0.0022(7)
C022 0.0215(10) 0.0232(10) 0.0311(11) 0.0059(8) 0.0086(8) 0.0029(8)
C023 0.0210(10) 0.0310(12) 0.0433(14) 0.0094(10) 0.0127(10) 0.0036(9)
C024 0.0230(11) 0.0303(12) 0.0512(16) 0.0096(11) 0.0116(11) -0.0033(9)
C025 0.0241(11) 0.0228(10) 0.0366(12) 0.0042(9) 0.0049(9) -0.0013(8)
C026 0.0196(9) 0.0232(10) 0.0260(10) 0.0031(8) 0.0024(8) 0.0016(8)
C027 0.0298(13) 0.0400(15) 0.074(2) 0.0117(15) 0.0288(14) 0.0042(12)
F271 0.0198(16) 0.088(3) 0.101(4) -0.043(3) 0.016(2) 0.0032(18)
F272 0.069(4) 0.094(5) 0.049(2) 0.014(3) 0.041(2) 0.033(3)
F273 0.050(4) 0.033(2) 0.152(8) 0.020(4) 0.064(4) 0.017(2)
F274 0.047(3) 0.047(3) 0.142(7) 0.000(3) 0.063(4) -0.006(2)
F275 0.038(2) 0.087(4) 0.074(3) -0.035(3) 0.022(2) 0.009(2)
F276 0.059(5) 0.084(6) 0.057(3) 0.022(3) 0.029(3) 0.047(4)
C028 0.0325(13) 0.0265(12) 0.0506(17) 0.0001(11) 0.0027(12) -0.0048(10)
F281 0.0380(11) 0.0473(13) 0.110(2) -0.0260(12) 0.0031(12) -0.0136(9)
F282 0.0652(15) 0.0413(12) 0.119(2) -0.0324(12) 0.0453(15) -0.0149(10)
F283 0.201(4) 0.0246(10) 0.0639(16) 0.0102(10) -0.0195(19) -0.0080(16)
C031 0.0175(9) 0.0180(9) 0.0216(9) -0.0008(7) 0.0035(7) 0.0008(7)
C032 0.0195(9) 0.0195(9) 0.0221(9) 0.0006(7) 0.0041(7) 0.0001(7)
C033 0.0228(10) 0.0168(9) 0.0231(9) 0.0004(7) 0.0024(8) 0.0012(7)
C034 0.0199(9) 0.0192(9) 0.0288(10) 0.0002(8) 0.0028(8) 0.0033(7)
C035 0.0184(9) 0.0194(9) 0.0285(10) -0.0005(8) 0.0049(8) 0.0016(7)
C036 0.0203(9) 0.0179(9) 0.0261(10) 0.0016(7) 0.0055(8) 0.0011(7)
C037 0.0270(11) 0.0213(10) 0.0298(11) 0.0038(8) 0.0019(9) 0.0023(8)
F371 0.0355(9) 0.0477(10) 0.0520(11) 0.0251(9) -0.0074(8) 0.0013(8)
F372 0.0712(14) 0.0356(9) 0.0536(11) 0.0190(8) 0.0356(11) 0.0138(9)
F373 0.0727(13) 0.0211(7) 0.0404(9) 0.0039(7) -0.0068(9) -0.0082(8)
C038 0.0224(10) 0.0263(11) 0.0395(13) 0.0032(10) 0.0101(9) 0.0016(9)
F381 0.0222(7) 0.0544(11) 0.0764(13) 0.0282(10) 0.0137(8) 0.0098(7)
F382 0.0530(11) 0.0562(12) 0.0536(11) -0.0208(9) 0.0359(9) -0.0215(9)
F383 0.0283(7) 0.0272(7) 0.0449(9) 0.0022(6) 0.0097(6) -0.0069(6)
C041 0.0175(9) 0.0193(9) 0.0237(9) 0.0037(7) 0.0043(7) -0.0002(7)
C042 0.0221(10) 0.0212(10) 0.0243(10) 0.0027(8) 0.0051(8) 0.0017(8)
C043 0.0254(10) 0.0282(11) 0.0243(10) 0.0008(8) 0.0060(8) 0.0000(9)
C044 0.0267(11) 0.0303(11) 0.0237(10) 0.0063(9) 0.0053(8) 0.0000(9)
C045 0.0257(10) 0.0232(10) 0.0280(11) 0.0073(8) 0.0061(9) 0.0016(8)
C046 0.0250(10) 0.0213(10) 0.0241(10) 0.0035(8) 0.0062(8) 0.0014(8)
C047 0.0431(15) 0.0360(13) 0.0251(11) 0.0005(10) 0.0081(10) 0.0046(11)
F471 0.0700(14) 0.0630(13) 0.0263(8) -0.0057(8) 0.0000(8) 0.0200(11)
F472 0.0529(11) 0.0440(10) 0.0448(10) 0.0037(8) 0.0272(8) 0.0118(8)
F473 0.0730(13) 0.0359(9) 0.0459(10) -0.0150(8) 0.0256(10) -0.0137(9)
C048 0.0421(15) 0.0262(11) 0.0360(13) 0.0121(10) 0.0099(11) 0.0052(11)
F481 0.0880(16) 0.0378(10) 0.0430(10) 0.0223(8) 0.0275(11) 0.0188(10)
F482 0.0560(14) 0.0451(11) 0.115(2) 0.0385(13) 0.0421(15) 0.0270(10)
F483 0.122(2) 0.0222(9) 0.0595(13) 0.0025(8) -0.0113(14) 0.0092(11)

loop_
_atom_type_symbol
_atom_type_description
_atom_type_scat_dispersion_real
_atom_type_scat_dispersion_imag
_atom_type_scat_source
C C 0.0033 0.0016 'International Tables Vol C Tables 4.2.6.8 and 6.1.1.4'
H H 0.0000 0.0000 'International Tables Vol C Tables 4.2.6.8 and 6.1.1.4'
B B 0.0013 0.0007 'International Tables Vol C Tables 4.2.6.8 and 6.1.1.4'
N N 0.0061 0.0033 'International Tables Vol C Tables 4.2.6.8 and 6.1.1.4'
O O 0.0106 0.0060 'International Tables Vol C Tables 4.2.6.8 and 6.1.1.4'
F F 0.0171 0.0103 'International Tables Vol C Tables 4.2.6.8 and 6.1.1.4'
P P 0.1023 0.0942 'International Tables Vol C Tables 4.2.6.8 and 6.1.1.4'
Cu Cu 0.3201 1.2651 'International Tables Vol C Tables 4.2.6.8 and 6.1.1.4'
Pt Pt -1.7033 8.3905 'International Tables Vol C Tables 4.2.6.8 and 6.1.1.4'

loop_
_geom_angle_atom_site_label_1
_geom_angle_atom_site_label_2
_geom_angle_atom_site_label_3
_geom_angle
_geom_angle_site_symmetry_1
_geom_angle_site_symmetry_3
_geom_angle_publ_flag
C2 Pt1 C1 84.22(12) . . ?
C2 Pt1 N12 177.13(10) . . ?
C1 Pt1 N12 98.47(9) . . ?
C2 Pt1 P1 97.73(9) . . ?
C1 Pt1 P1 164.30(7) . . ?
N12 Pt1 P1 79.94(5) . . ?
C2 Pt1 Cu1 101.35(9) . . ?
C1 Pt1 Cu1 52.77(7) . . ?
N12 Pt1 Cu1 79.65(5) . . ?
P1 Pt1 Cu1 140.749(17) . . ?
N3 Cu1 N11 124.17(8) . . ?
N3 Cu1 C1 142.35(10) . . ?
N11 Cu1 C1 92.95(9) . . ?
N3 Cu1 N2 80.49(8) . . ?
N11 Cu1 N2 77.22(8) . . ?
C1 Cu1 N2 117.66(9) . . ?
N3 Cu1 Pt1 114.31(6) . . ?
N11 Cu1 Pt1 90.74(6) . . ?
C1 Cu1 Pt1 52.91(7) . . ?
N2 Cu1 Pt1 164.79(5) . . ?
N3 Cu1 H1A 129.3(8) . . ?
N11 Cu1 H1A 103.4(9) . . ?
C1 Cu1 H1A 26.9(6) . . ?
N2 Cu1 H1A 95.4(8) . . ?
Pt1 Cu1 H1A 78.2(7) . . ?
O1 P1 C41 100.46(11) . . ?
O1 P1 C51 97.08(11) . . ?
C41 P1 C51 113.78(13) . . ?
O1 P1 Pt1 101.99(6) . . ?
C41 P1 Pt1 119.46(10) . . ?
C51 P1 Pt1 118.08(9) . . ?
C18 O1 P1 118.45(15) . . ?
C12 N11 C19 119.1(2) . . ?
C12 N11 Cu1 119.21(17) . . ?
C19 N11 Cu1 120.98(15) . . ?
C18 N12 C19 117.18(19) . . ?
C18 N12 Pt1 115.52(15) . . ?
C19 N12 Pt1 127.25(15) . . ?
C11 N2 C31 111.5(2) . . ?
C11 N2 C21 112.1(2) . . ?
C31 N2 C21 110.7(2) . . ?
C11 N2 Cu1 106.84(15) . . ?
C31 N2 Cu1 97.87(15) . . ?
C21 N2 Cu1 117.00(18) . . ?
C32 N3 C36 118.6(2) . . ?
C32 N3 Cu1 116.81(17) . . ?
C36 N3 Cu1 124.44(17) . . ?
Cu1 C1 Pt1 74.32(8) . . ?
Cu1 C1 H1A 54(2) . . ?
Pt1 C1 H1A 124(2) . . ?
Cu1 C1 H1B 139(2) . . ?
Pt1 C1 H1B 103(3) . . ?
H1A C1 H1B 103(2) . . ?
Cu1 C1 H1C 110(2) . . ?
Pt1 C1 H1C 109(2) . . ?
H1A C1 H1C 108(2) . . ?
H1B C1 H1C 110(2) . . ?
Pt1 C2 H2A 109.5 . . ?
Pt1 C2 H2B 109.5 . . ?
H2A C2 H2B 109.5 . . ?
Pt1 C2 H2C 109.5 . . ?
H2A C2 H2C 109.5 . . ?
H2B C2 H2C 109.5 . . ?
N2 C11 C12 112.1(2) . . ?
N2 C11 H11A 109.2 . . ?
C12 C11 H11A 109.2 . . ?
N2 C11 H11B 109.2 . . ?
C12 C11 H11B 109.2 . . ?
H11A C11 H11B 107.9 . . ?
N11 C12 C13 122.3(2) . . ?
N11 C12 C11 116.4(2) . . ?
C13 C12 C11 121.3(2) . . ?
C14 C13 C12 119.1(2) . . ?
C14 C13 H13 120.4 . . ?
C12 C13 H13 120.4 . . ?
C13 C14 C15 119.6(2) . . ?
C13 C14 H14 120.2 . . ?
C15 C14 H14 120.2 . . ?
C14 C15 C19 117.8(2) . . ?
C14 C15 C16 124.2(2) . . ?
C19 C15 C16 118.0(2) . . ?
C17 C16 C15 119.8(2) . . ?
C17 C16 H16 120.1 . . ?
C15 C16 H16 120.1 . . ?
C16 C17 C18 118.4(2) . . ?
C16 C17 H17 120.8 . . ?
C18 C17 H17 120.8 . . ?
N12 C18 O1 120.0(2) . . ?
N12 C18 C17 124.3(2) . . ?
O1 C18 C17 115.7(2) . . ?
N11 C19 N12 116.18(19) . . ?
N11 C19 C15 121.9(2) . . ?
N12 C19 C15 121.9(2) . . ?
N2 C21 H21A 109.5 . . ?
N2 C21 H21B 109.5 . . ?
H21A C21 H21B 109.5 . . ?
N2 C21 H21C 109.5 . . ?
H21A C21 H21C 109.5 . . ?
H21B C21 H21C 109.5 . . ?
N2 C31 C32 111.5(2) . . ?
N2 C31 H31A 109.3 . . ?
C32 C31 H31A 109.3 . . ?
N2 C31 H31B 109.3 . . ?
C32 C31 H31B 109.3 . . ?
H31A C31 H31B 108.0 . . ?
N3 C32 C33 121.7(2) . . ?
N3 C32 C31 115.9(2) . . ?
C33 C32 C31 122.3(2) . . ?
C34 C33 C32 119.2(3) . . ?
C34 C33 H33 120.4 . . ?
C32 C33 H33 120.4 . . ?
C33 C34 C35 119.5(2) . . ?
C33 C34 H34 120.3 . . ?
C35 C34 H34 120.3 . . ?
C34 C35 C36 118.4(3) . . ?
C34 C35 H35 120.8 . . ?
C36 C35 H35 120.8 . . ?
N3 C36 C35 122.5(3) . . ?
N3 C36 H36 118.8 . . ?
C35 C36 H36 118.8 . . ?
C43 C41 C44 110.9(3) . . ?
C43 C41 C42 109.3(3) . . ?
C44 C41 C42 108.2(3) . . ?
C43 C41 P1 115.3(2) . . ?
C44 C41 P1 107.8(2) . . ?
C42 C41 P1 105.00(18) . . ?
C41 C42 H42A 109.5 . . ?
C41 C42 H42B 109.5 . . ?
H42A C42 H42B 109.5 . . ?
C41 C42 H42C 109.5 . . ?
H42A C42 H42C 109.5 . . ?
H42B C42 H42C 109.5 . . ?
C41 C43 H43A 109.5 . . ?
C41 C43 H43B 109.5 . . ?
H43A C43 H43B 109.5 . . ?
C41 C43 H43C 109.5 . . ?
H43A C43 H43C 109.5 . . ?
H43B C43 H43C 109.5 . . ?
C41 C44 H44A 109.5 . . ?
C41 C44 H44B 109.5 . . ?
H44A C44 H44B 109.5 . . ?
C41 C44 H44C 109.5 . . ?
H44A C44 H44C 109.5 . . ?
H44B C44 H44C 109.5 . . ?
C54 C51 C52 110.3(2) . . ?
C54 C51 C53 109.1(2) . . ?
C52 C51 C53 108.3(2) . . ?
C54 C51 P1 110.3(2) . . ?
C52 C51 P1 113.54(19) . . ?
C53 C51 P1 105.09(18) . . ?
C51 C52 H52A 109.5 . . ?
C51 C52 H52B 109.5 . . ?
H52A C52 H52B 109.5 . . ?
C51 C52 H52C 109.5 . . ?
H52A C52 H52C 109.5 . . ?
H52B C52 H52C 109.5 . . ?
C51 C53 H53A 109.5 . . ?
C51 C53 H53B 109.5 . . ?
H53A C53 H53B 109.5 . . ?
C51 C53 H53C 109.5 . . ?
H53A C53 H53C 109.5 . . ?
H53B C53 H53C 109.5 . . ?
C51 C54 H54A 109.5 . . ?
C51 C54 H54B 109.5 . . ?
H54A C54 H54B 109.5 . . ?
C51 C54 H54C 109.5 . . ?
H54A C54 H54C 109.5 . . ?
H54B C54 H54C 109.5 . . ?
C021 B1 C011 114.52(18) . . ?
C021 B1 C031 111.63(17) . . ?
C011 B1 C031 103.84(17) . . ?
C021 B1 C041 105.03(17) . . ?
C011 B1 C041 109.91(17) . . ?
C031 B1 C041 112.11(17) . . ?
C012 C011 C016 115.4(2) . . ?
C012 C011 B1 118.3(2) . . ?
C016 C011 B1 126.0(2) . . ?
C013 C012 C011 122.6(2) . . ?
C013 C012 H012 118.7 . . ?
C011 C012 H012 118.7 . . ?
C014 C013 C012 121.0(3) . . ?
C014 C013 C017 119.4(3) . . ?
C012 C013 C017 119.6(3) . . ?
C015 C014 C013 117.8(2) . . ?
C015 C014 H014 121.1 . . ?
C013 C014 H014 121.1 . . ?
C014 C015 C016 121.3(3) . . ?
C014 C015 C018 118.2(3) . . ?
C016 C015 C018 120.5(3) . . ?
C011 C016 C015 121.9(2) . . ?
C011 C016 H016 119.1 . . ?
C015 C016 H016 119.1 . . ?
F172 C017 F173 112.9(6) . . ?
F176 C017 F174 116.3(7) . . ?
F172 C017 F171 102.6(4) . . ?
F173 C017 F171 99.8(5) . . ?
F176 C017 C013 123.2(8) . . ?
F172 C017 C013 117.3(3) . . ?
F173 C017 C013 113.5(5) . . ?
F174 C017 C013 114.7(4) . . ?
F171 C017 C013 108.2(3) . . ?
F176 C017 F175 98.1(8) . . ?
F174 C017 F175 90.4(6) . . ?
C013 C017 F175 105.1(3) . . ?
F185 C018 F184 112.9(8) . . ?
F183 C018 F181 106.4(7) . . ?
F185 C018 F186 107.2(6) . . ?
F184 C018 F186 106.1(7) . . ?
F183 C018 F182 102.0(6) . . ?
F181 C018 F182 103.1(7) . . ?
F185 C018 C015 111.1(5) . . ?
F184 C018 C015 110.4(6) . . ?
F183 C018 C015 114.8(5) . . ?
F181 C018 C015 114.0(5) . . ?
F186 C018 C015 109.0(5) . . ?
F182 C018 C015 115.2(4) . . ?
C022 C021 C026 115.6(2) . . ?
C022 C021 B1 122.4(2) . . ?
C026 C021 B1 121.62(19) . . ?
C023 C022 C021 121.9(2) . . ?
C023 C022 H022 119.1 . . ?
C021 C022 H022 119.1 . . ?
C024 C023 C022 121.3(2) . . ?
C024 C023 C027 119.8(2) . . ?
C022 C023 C027 118.9(3) . . ?
C023 C024 C025 118.0(2) . . ?
C023 C024 H024 121.0 . . ?
C025 C024 H024 121.0 . . ?
C024 C025 C026 120.9(2) . . ?
C024 C025 C028 119.6(2) . . ?
C026 C025 C028 119.5(2) . . ?
C025 C026 C021 122.2(2) . . ?
C025 C026 H026 118.9 . . ?
C021 C026 H026 118.9 . . ?
F276 C027 F274 113.1(6) . . ?
F272 C027 F273 116.5(6) . . ?
F272 C027 F271 103.4(5) . . ?
F273 C027 F271 101.3(5) . . ?
F276 C027 F275 97.4(5) . . ?
F274 C027 F275 97.5(5) . . ?
F272 C027 C023 113.5(3) . . ?
F276 C027 C023 117.5(5) . . ?
F274 C027 C023 117.1(3) . . ?
F273 C027 C023 112.3(4) . . ?
F271 C027 C023 108.3(3) . . ?
F275 C027 C023 110.1(3) . . ?
F283 C028 F281 106.4(3) . . ?
F283 C028 F282 106.1(3) . . ?
F281 C028 F282 105.0(3) . . ?
F283 C028 C025 112.4(3) . . ?
F281 C028 C025 113.0(3) . . ?
F282 C028 C025 113.3(2) . . ?
C036 C031 C032 115.84(19) . . ?
C036 C031 B1 121.41(19) . . ?
C032 C031 B1 122.36(19) . . ?
C033 C032 C031 121.9(2) . . ?
C033 C032 H032 119.1 . . ?
C031 C032 H032 119.1 . . ?
C034 C033 C032 121.3(2) . . ?
C034 C033 C037 119.4(2) . . ?
C032 C033 C037 119.2(2) . . ?
C033 C034 C035 117.8(2) . . ?
C033 C034 H034 121.1 . . ?
C035 C034 H034 121.1 . . ?
C034 C035 C036 120.9(2) . . ?
C034 C035 C038 120.2(2) . . ?
C036 C035 C038 118.9(2) . . ?
C035 C036 C031 122.2(2) . . ?
C035 C036 H036 118.9 . . ?
C031 C036 H036 118.9 . . ?
F371 C037 F372 105.6(2) . . ?
F371 C037 F373 106.6(2) . . ?
F372 C037 F373 105.8(2) . . ?
F371 C037 C033 113.1(2) . . ?
F372 C037 C033 113.1(2) . . ?
F373 C037 C033 112.0(2) . . ?
F382 C038 F383 105.6(2) . . ?
F382 C038 F381 108.0(2) . . ?
F383 C038 F381 105.4(2) . . ?
F382 C038 C035 112.8(2) . . ?
F383 C038 C035 112.5(2) . . ?
F381 C038 C035 112.1(2) . . ?
C042 C041 C046 116.0(2) . . ?
C042 C041 B1 122.06(19) . . ?
C046 C041 B1 121.7(2) . . ?
C043 C042 C041 121.8(2) . . ?
C043 C042 H042 119.1 . . ?
C041 C042 H042 119.1 . . ?
C044 C043 C042 121.0(2) . . ?
C044 C043 C047 119.4(2) . . ?
C042 C043 C047 119.6(2) . . ?
C045 C044 C043 118.0(2) . . ?
C045 C044 H044 121.0 . . ?
C043 C044 H044 121.0 . . ?
C044 C045 C046 121.3(2) . . ?
C044 C045 C048 120.0(2) . . ?
C046 C045 C048 118.7(2) . . ?
C045 C046 C041 121.8(2) . . ?
C045 C046 H046 119.1 . . ?
C041 C046 H046 119.1 . . ?
F473 C047 F472 105.7(2) . . ?
F473 C047 F471 108.7(2) . . ?
F472 C047 F471 104.9(2) . . ?
F473 C047 C043 112.4(2) . . ?
F472 C047 C043 112.4(2) . . ?
F471 C047 C043 112.2(2) . . ?
F482 C048 F481 108.0(3) . . ?
F482 C048 F483 104.2(3) . . ?
F481 C048 F483 105.7(3) . . ?
F482 C048 C045 112.6(2) . . ?
F481 C048 C045 113.2(2) . . ?
F483 C048 C045 112.4(2) . . ?

loop_
_geom_bond_atom_site_label_1
_geom_bond_atom_site_label_2
_geom_bond_distance
_geom_bond_site_symmetry_2
_geom_bond_publ_flag
Pt1 C2 2.048(3) . ?
Pt1 C1 2.164(3) . ?
Pt1 N12 2.1894(19) . ?
Pt1 P1 2.2180(6) . ?
Pt1 Cu1 2.6119(3) . ?
Cu1 N3 1.953(2) . ?
Cu1 N11 2.076(2) . ?
Cu1 C1 2.160(3) . ?
Cu1 N2 2.322(2) . ?
Cu1 H1A 1.77(3) . ?
P1 O1 1.6949(18) . ?
P1 C41 1.862(3) . ?
P1 C51 1.864(3) . ?
O1 C18 1.337(3) . ?
N11 C12 1.332(3) . ?
N11 C19 1.352(3) . ?
N12 C18 1.324(3) . ?
N12 C19 1.383(3) . ?
N2 C11 1.461(3) . ?
N2 C31 1.470(3) . ?
N2 C21 1.470(4) . ?
N3 C32 1.339(3) . ?
N3 C36 1.353(3) . ?
C1 H1A 0.991(17) . ?
C1 H1B 0.975(18) . ?
C1 H1C 0.949(18) . ?
C2 H2A 0.9800 . ?
C2 H2B 0.9800 . ?
C2 H2C 0.9800 . ?
C11 C12 1.519(4) . ?
C11 H11A 0.9900 . ?
C11 H11B 0.9900 . ?
C12 C13 1.408(4) . ?
C13 C14 1.370(4) . ?
C13 H13 0.9500 . ?
C14 C15 1.403(4) . ?
C14 H14 0.9500 . ?
C15 C19 1.416(3) . ?
C15 C16 1.420(4) . ?
C16 C17 1.355(4) . ?
C16 H16 0.9500 . ?
C17 C18 1.421(3) . ?
C17 H17 0.9500 . ?
C21 H21A 0.9800 . ?
C21 H21B 0.9800 . ?
C21 H21C 0.9800 . ?
C31 C32 1.511(4) . ?
C31 H31A 0.9900 . ?
C31 H31B 0.9900 . ?
C32 C33 1.391(3) . ?
C33 C34 1.378(4) . ?
C33 H33 0.9500 . ?
C34 C35 1.383(4) . ?
C34 H34 0.9500 . ?
C35 C36 1.384(4) . ?
C35 H35 0.9500 . ?
C36 H36 0.9500 . ?
C41 C43 1.534(4) . ?
C41 C44 1.534(4) . ?
C41 C42 1.542(4) . ?
C42 H42A 0.9800 . ?
C42 H42B 0.9800 . ?
C42 H42C 0.9800 . ?
C43 H43A 0.9800 . ?
C43 H43B 0.9800 . ?
C43 H43C 0.9800 . ?
C44 H44A 0.9800 . ?
C44 H44B 0.9800 . ?
C44 H44C 0.9800 . ?
C51 C54 1.533(4) . ?
C51 C52 1.535(4) . ?
C51 C53 1.541(4) . ?
C52 H52A 0.9800 . ?
C52 H52B 0.9800 . ?
C52 H52C 0.9800 . ?
C53 H53A 0.9800 . ?
C53 H53B 0.9800 . ?
C53 H53C 0.9800 . ?
C54 H54A 0.9800 . ?
C54 H54B 0.9800 . ?
C54 H54C 0.9800 . ?
B1 C021 1.639(3) . ?
B1 C011 1.641(3) . ?
B1 C031 1.643(3) . ?
B1 C041 1.644(3) . ?
C011 C012 1.396(3) . ?
C011 C016 1.401(3) . ?
C012 C013 1.395(3) . ?
C012 H012 0.9500 . ?
C013 C014 1.382(4) . ?
C013 C017 1.482(4) . ?
C014 C015 1.379(4) . ?
C014 H014 0.9500 . ?
C015 C016 1.403(4) . ?
C015 C018 1.502(4) . ?
C016 H016 0.9500 . ?
C017 F176 1.233(10) . ?
C017 F172 1.250(5) . ?
C017 F173 1.315(6) . ?
C017 F174 1.344(8) . ?
C017 F171 1.438(5) . ?
C017 F175 1.537(8) . ?
C018 F185 1.245(8) . ?
C018 F184 1.279(9) . ?
C018 F183 1.303(7) . ?
C018 F181 1.311(8) . ?
C018 F186 1.351(7) . ?
C018 F182 1.363(8) . ?
C021 C022 1.401(3) . ?
C021 C026 1.408(3) . ?
C022 C023 1.395(3) . ?
C022 H022 0.9500 . ?
C023 C024 1.383(4) . ?
C023 C027 1.500(4) . ?
C024 C025 1.384(4) . ?
C024 H024 0.9500 . ?
C025 C026 1.391(3) . ?
C025 C028 1.502(4) . ?
C026 H026 0.9500 . ?
C027 F272 1.225(5) . ?
C027 F276 1.261(7) . ?
C027 F274 1.276(5) . ?
C027 F273 1.276(7) . ?
C027 F271 1.430(5) . ?
C027 F275 1.487(6) . ?
C028 F283 1.309(4) . ?
C028 F281 1.321(4) . ?
C028 F282 1.326(4) . ?
C031 C036 1.400(3) . ?
C031 C032 1.404(3) . ?
C032 C033 1.389(3) . ?
C032 H032 0.9500 . ?
C033 C034 1.387(3) . ?
C033 C037 1.501(3) . ?
C034 C035 1.387(3) . ?
C034 H034 0.9500 . ?
C035 C036 1.392(3) . ?
C035 C038 1.497(3) . ?
C036 H036 0.9500 . ?
C037 F371 1.331(3) . ?
C037 F372 1.332(3) . ?
C037 F373 1.339(3) . ?
C038 F382 1.323(3) . ?
C038 F383 1.338(3) . ?
C038 F381 1.344(3) . ?
C041 C042 1.401(3) . ?
C041 C046 1.403(3) . ?
C042 C043 1.398(3) . ?
C042 H042 0.9500 . ?
C043 C044 1.387(3) . ?
C043 C047 1.492(4) . ?
C044 C045 1.377(4) . ?
C044 H044 0.9500 . ?
C045 C046 1.398(3) . ?
C045 C048 1.502(4) . ?
C046 H046 0.9500 . ?
C047 F473 1.337(3) . ?
C047 F472 1.342(4) . ?
C047 F471 1.346(3) . ?
C048 F482 1.319(4) . ?
C048 F481 1.324(3) . ?
C048 F483 1.332(4) . ?

loop_
_geom_torsion_atom_site_label_1
_geom_torsion_atom_site_label_2
_geom_torsion_atom_site_label_3
_geom_torsion_atom_site_label_4
_geom_torsion
_geom_torsion_site_symmetry_1
_geom_torsion_site_symmetry_2
_geom_torsion_site_symmetry_3
_geom_torsion_site_symmetry_4
_geom_torsion_publ_flag
C41 P1 O1 C18 -105.15(19) . . . . ?
C51 P1 O1 C18 139.00(18) . . . . ?
Pt1 P1 O1 C18 18.25(18) . . . . ?
C31 N2 C11 C12 76.5(3) . . . . ?
C21 N2 C11 C12 -158.8(2) . . . . ?
Cu1 N2 C11 C12 -29.3(3) . . . . ?
C19 N11 C12 C13 -2.8(4) . . . . ?
Cu1 N11 C12 C13 167.8(2) . . . . ?
C19 N11 C12 C11 174.6(2) . . . . ?
Cu1 N11 C12 C11 -14.8(3) . . . . ?
N2 C11 C12 N11 31.0(3) . . . . ?
N2 C11 C12 C13 -151.6(2) . . . . ?
N11 C12 C13 C14 0.9(4) . . . . ?
C11 C12 C13 C14 -176.3(3) . . . . ?
C12 C13 C14 C15 0.5(4) . . . . ?
C13 C14 C15 C19 0.1(4) . . . . ?
C13 C14 C15 C16 -178.7(3) . . . . ?
C14 C15 C16 C17 176.1(3) . . . . ?
C19 C15 C16 C17 -2.7(4) . . . . ?
C15 C16 C17 C18 1.8(4) . . . . ?
C19 N12 C18 O1 172.3(2) . . . . ?
Pt1 N12 C18 O1 -9.9(3) . . . . ?
C19 N12 C18 C17 -7.3(3) . . . . ?
Pt1 N12 C18 C17 170.51(19) . . . . ?
P1 O1 C18 N12 -6.7(3) . . . . ?
P1 O1 C18 C17 172.93(17) . . . . ?
C16 C17 C18 N12 3.4(4) . . . . ?
C16 C17 C18 O1 -176.1(2) . . . . ?
C12 N11 C19 N12 -178.4(2) . . . . ?
Cu1 N11 C19 N12 11.2(3) . . . . ?
C12 N11 C19 C15 3.3(3) . . . . ?
Cu1 N11 C19 C15 -167.11(17) . . . . ?
C18 N12 C19 N11 -172.2(2) . . . . ?
Pt1 N12 C19 N11 10.3(3) . . . . ?
C18 N12 C19 C15 6.1(3) . . . . ?
Pt1 N12 C19 C15 -171.40(17) . . . . ?
C14 C15 C19 N11 -2.0(3) . . . . ?
C16 C15 C19 N11 176.9(2) . . . . ?
C14 C15 C19 N12 179.8(2) . . . . ?
C16 C15 C19 N12 -1.3(3) . . . . ?
C11 N2 C31 C32 -154.0(2) . . . . ?
C21 N2 C31 C32 80.5(3) . . . . ?
Cu1 N2 C31 C32 -42.4(2) . . . . ?
C36 N3 C32 C33 -0.4(4) . . . . ?
Cu1 N3 C32 C33 175.74(19) . . . . ?
C36 N3 C32 C31 175.8(2) . . . . ?
Cu1 N3 C32 C31 -8.1(3) . . . . ?
N2 C31 C32 N3 39.2(3) . . . . ?
N2 C31 C32 C33 -144.6(2) . . . . ?
N3 C32 C33 C34 2.2(4) . . . . ?
C31 C32 C33 C34 -173.8(2) . . . . ?
C32 C33 C34 C35 -2.7(4) . . . . ?
C33 C34 C35 C36 1.5(4) . . . . ?
C32 N3 C36 C35 -0.8(4) . . . . ?
Cu1 N3 C36 C35 -176.7(2) . . . . ?
C34 C35 C36 N3 0.3(4) . . . . ?
O1 P1 C41 C43 -61.7(2) . . . . ?
C51 P1 C41 C43 40.9(3) . . . . ?
Pt1 P1 C41 C43 -172.0(2) . . . . ?
O1 P1 C41 C44 173.8(2) . . . . ?
C51 P1 C41 C44 -83.6(2) . . . . ?
Pt1 P1 C41 C44 63.5(2) . . . . ?
O1 P1 C41 C42 58.6(2) . . . . ?
C51 P1 C41 C42 161.2(2) . . . . ?
Pt1 P1 C41 C42 -51.6(2) . . . . ?
O1 P1 C51 C54 167.2(2) . . . . ?
C41 P1 C51 C54 62.5(2) . . . . ?
Pt1 P1 C51 C54 -85.1(2) . . . . ?
O1 P1 C51 C52 42.9(2) . . . . ?
C41 P1 C51 C52 -61.9(2) . . . . ?
Pt1 P1 C51 C52 150.54(18) . . . . ?
O1 P1 C51 C53 -75.3(2) . . . . ?
C41 P1 C51 C53 179.91(19) . . . . ?
Pt1 P1 C51 C53 32.3(2) . . . . ?
C021 B1 C011 C012 163.09(19) . . . . ?
C031 B1 C011 C012 -74.9(2) . . . . ?
C041 B1 C011 C012 45.2(3) . . . . ?
C021 B1 C011 C016 -22.3(3) . . . . ?
C031 B1 C011 C016 99.7(2) . . . . ?
C041 B1 C011 C016 -140.2(2) . . . . ?
C016 C011 C012 C013 0.6(3) . . . . ?
B1 C011 C012 C013 175.8(2) . . . . ?
C011 C012 C013 C014 0.9(4) . . . . ?
C011 C012 C013 C017 -177.3(3) . . . . ?
C012 C013 C014 C015 -1.0(4) . . . . ?
C017 C013 C014 C015 177.1(3) . . . . ?
C013 C014 C015 C016 -0.3(4) . . . . ?
C013 C014 C015 C018 177.9(3) . . . . ?
C012 C011 C016 C015 -2.0(3) . . . . ?
B1 C011 C016 C015 -176.7(2) . . . . ?
C014 C015 C016 C011 1.9(4) . . . . ?
C018 C015 C016 C011 -176.3(2) . . . . ?
C014 C013 C017 F176 12.1(9) . . . . ?
C012 C013 C017 F176 -169.8(8) . . . . ?
C014 C013 C017 F172 165.2(5) . . . . ?
C012 C013 C017 F172 -16.6(6) . . . . ?
C014 C013 C017 F173 30.5(7) . . . . ?
C012 C013 C017 F173 -151.3(5) . . . . ?
C014 C013 C017 F174 -139.7(7) . . . . ?
C012 C013 C017 F174 38.4(7) . . . . ?
C014 C013 C017 F171 -79.3(4) . . . . ?
C012 C013 C017 F171 98.8(4) . . . . ?
C014 C013 C017 F175 122.7(5) . . . . ?
C012 C013 C017 F175 -59.2(5) . . . . ?
C014 C015 C018 F185 143.4(9) . . . . ?
C016 C015 C018 F185 -38.4(10) . . . . ?
C014 C015 C018 F184 -90.6(10) . . . . ?
C016 C015 C018 F184 87.6(10) . . . . ?
C014 C015 C018 F183 62.8(10) . . . . ?
C016 C015 C018 F183 -119.0(10) . . . . ?
C014 C015 C018 F181 -60.3(8) . . . . ?
C016 C015 C018 F181 117.9(7) . . . . ?
C014 C015 C018 F186 25.6(8) . . . . ?
C016 C015 C018 F186 -156.2(8) . . . . ?
C014 C015 C018 F182 -179.1(8) . . . . ?
C016 C015 C018 F182 -0.9(8) . . . . ?
C011 B1 C021 C022 -34.6(3) . . . . ?
C031 B1 C021 C022 -152.2(2) . . . . ?
C041 B1 C021 C022 86.0(2) . . . . ?
C011 B1 C021 C026 152.5(2) . . . . ?
C031 B1 C021 C026 34.9(3) . . . . ?
C041 B1 C021 C026 -86.9(2) . . . . ?
C026 C021 C022 C023 -2.2(3) . . . . ?
B1 C021 C022 C023 -175.5(2) . . . . ?
C021 C022 C023 C024 1.1(4) . . . . ?
C021 C022 C023 C027 -178.7(3) . . . . ?
C022 C023 C024 C025 0.8(4) . . . . ?
C027 C023 C024 C025 -179.4(3) . . . . ?
C023 C024 C025 C026 -1.4(4) . . . . ?
C023 C024 C025 C028 -179.5(3) . . . . ?
C024 C025 C026 C021 0.2(4) . . . . ?
C028 C025 C026 C021 178.3(2) . . . . ?
C022 C021 C026 C025 1.6(3) . . . . ?
B1 C021 C026 C025 174.9(2) . . . . ?
C024 C023 C027 F272 -80.7(6) . . . . ?
C022 C023 C027 F272 99.1(5) . . . . ?
C024 C023 C027 F276 113.1(6) . . . . ?
C022 C023 C027 F276 -67.1(6) . . . . ?
C024 C023 C027 F274 -26.7(7) . . . . ?
C022 C023 C027 F274 153.1(5) . . . . ?
C024 C023 C027 F273 144.5(6) . . . . ?
C022 C023 C027 F273 -35.7(6) . . . . ?
C024 C023 C027 F271 33.5(5) . . . . ?
C022 C023 C027 F271 -146.7(4) . . . . ?
C024 C023 C027 F275 -136.7(4) . . . . ?
C022 C023 C027 F275 43.1(5) . . . . ?
C024 C025 C028 F283 89.5(4) . . . . ?
C026 C025 C028 F283 -88.6(4) . . . . ?
C024 C025 C028 F281 -30.9(4) . . . . ?
C026 C025 C028 F281 150.9(3) . . . . ?
C024 C025 C028 F282 -150.2(3) . . . . ?
C026 C025 C028 F282 31.6(4) . . . . ?
C021 B1 C031 C036 -154.9(2) . . . . ?
C011 B1 C031 C036 81.2(2) . . . . ?
C041 B1 C031 C036 -37.3(3) . . . . ?
C021 B1 C031 C032 32.5(3) . . . . ?
C011 B1 C031 C032 -91.4(2) . . . . ?
C041 B1 C031 C032 150.0(2) . . . . ?
C036 C031 C032 C033 1.6(3) . . . . ?
B1 C031 C032 C033 174.6(2) . . . . ?
C031 C032 C033 C034 -2.6(3) . . . . ?
C031 C032 C033 C037 174.8(2) . . . . ?
C032 C033 C034 C035 1.1(3) . . . . ?
C037 C033 C034 C035 -176.4(2) . . . . ?
C033 C034 C035 C036 1.4(3) . . . . ?
C033 C034 C035 C038 -179.2(2) . . . . ?
C034 C035 C036 C031 -2.5(3) . . . . ?
C038 C035 C036 C031 178.1(2) . . . . ?
C032 C031 C036 C035 1.0(3) . . . . ?
B1 C031 C036 C035 -172.1(2) . . . . ?
C034 C033 C037 F371 -24.3(3) . . . . ?
C032 C033 C037 F371 158.2(2) . . . . ?
C034 C033 C037 F372 -144.3(2) . . . . ?
C032 C033 C037 F372 38.2(3) . . . . ?
C034 C033 C037 F373 96.3(3) . . . . ?
C032 C033 C037 F373 -81.2(3) . . . . ?
C034 C035 C038 F382 -105.2(3) . . . . ?
C036 C035 C038 F382 74.1(3) . . . . ?
C034 C035 C038 F383 135.5(2) . . . . ?
C036 C035 C038 F383 -45.2(3) . . . . ?
C034 C035 C038 F381 16.9(3) . . . . ?
C036 C035 C038 F381 -163.8(2) . . . . ?
C021 B1 C041 C042 81.3(2) . . . . ?
C011 B1 C041 C042 -155.0(2) . . . . ?
C031 B1 C041 C042 -40.1(3) . . . . ?
C021 B1 C041 C046 -92.8(2) . . . . ?
C011 B1 C041 C046 30.9(3) . . . . ?
C031 B1 C041 C046 145.8(2) . . . . ?
C046 C041 C042 C043 0.2(3) . . . . ?
B1 C041 C042 C043 -174.2(2) . . . . ?
C041 C042 C043 C044 -1.1(4) . . . . ?
C041 C042 C043 C047 -179.9(2) . . . . ?
C042 C043 C044 C045 1.2(4) . . . . ?
C047 C043 C044 C045 180.0(2) . . . . ?
C043 C044 C045 C046 -0.3(4) . . . . ?
C043 C044 C045 C048 178.1(2) . . . . ?
C044 C045 C046 C041 -0.6(4) . . . . ?
C048 C045 C046 C041 -179.0(2) . . . . ?
C042 C041 C046 C045 0.6(3) . . . . ?
B1 C041 C046 C045 175.0(2) . . . . ?
C044 C043 C047 F473 142.7(3) . . . . ?
C042 C043 C047 F473 -38.4(3) . . . . ?
C044 C043 C047 F472 -98.1(3) . . . . ?
C042 C043 C047 F472 80.7(3) . . . . ?
C044 C043 C047 F471 19.8(4) . . . . ?
C042 C043 C047 F471 -161.4(2) . . . . ?
C044 C045 C048 F482 -106.8(3) . . . . ?
C046 C045 C048 F482 71.6(3) . . . . ?
C044 C045 C048 F481 16.0(4) . . . . ?
C046 C045 C048 F481 -165.5(3) . . . . ?
C044 C045 C048 F483 135.8(3) . . . . ?
C046 C045 C048 F483 -45.8(4) . . . . ?
